data_2233571
loop_
_publ_author_name
'Farrukh, Muhammad Akhyar'
'Qureshi, Fahim Ashraf'
'Adnan, Ahmad'
'T\"urktekin, Sevim'
'Akkurt, Mehmet'

_publ_section_title
;
 <i>N</i>-{4-[(3-Methylphenyl)sulfamoyl]phenyl}acetamide
;
_journal_coeditor_code LX2224
_journal_issue 2
_journal_name_full 'Acta Crystallographica Section E'
_journal_page_first o437
_journal_paper_doi 10.1107/S1600536812001274
_journal_volume 68
_journal_year 2012
_chemical_formula_iupac 'C15 H16 N2 O3 S'
_chemical_formula_moiety 'C15 H16 N2 O3 S'
_chemical_formula_sum 'C15 H16 N2 O3 S'
_chemical_formula_weight 304.37
_chemical_name_systematic
;
<i>N</i>-{4-[(3-Methylphenyl)sulfamoyl]phenyl}acetamide
;
_space_group_IT_number 61
_symmetry_cell_setting orthorhombic
_symmetry_space_group_name_Hall '-P 2ac 2ab'
_symmetry_space_group_name_H-M 'P b c a'
_atom_sites_solution_hydrogens difmap
_atom_sites_solution_primary direct
_atom_sites_solution_secondary difmap
_cell_angle_alpha 90
_cell_angle_beta 90
_cell_angle_gamma 90
_cell_formula_units_Z 8
_cell_length_a 12.4072(4)
_cell_length_b 9.8528(4)
_cell_length_c 24.7872(10)
_cell_measurement_reflns_used 2598
_cell_measurement_temperature 296(2)
_cell_measurement_theta_max 26.08
_cell_measurement_theta_min 2.76
_cell_volume 3030.1(2)
_computing_cell_refinement '<i>SAINT</i> (Bruker, 2007)'
_computing_data_collection '<i>APEX2</i> (Bruker, 2007)'
_computing_data_reduction '<i>SAINT</i> (Bruker, 2007)'
_computing_molecular_graphics '<i>ORTEP-3</i> for Windows (Farrugia, 1997)'
_computing_publication_material '<i>WinGX</i> (Farrugia, 1999) and <i>PLATON</i> (Spek, 2009)'
_computing_structure_refinement '<i>SHELXL97</i> (Sheldrick, 2008)'
_computing_structure_solution '<i>SHELXS97</i> (Sheldrick, 2008)'
_diffrn_ambient_temperature 296(2)
_diffrn_measured_fraction_theta_full 0.995
_diffrn_measured_fraction_theta_max 0.995
_diffrn_measurement_device_type 'Bruker APEXII CCD'
_diffrn_measurement_method '\f and \w scans'
_diffrn_radiation_monochromator graphite
_diffrn_radiation_source 'sealed tube'
_diffrn_radiation_type MoK\a
_diffrn_radiation_wavelength 0.71073
_diffrn_reflns_av_R_equivalents 0.0890
_diffrn_reflns_av_sigmaI/netI 0.0683
_diffrn_reflns_limit_h_max 15
_diffrn_reflns_limit_h_min -16
_diffrn_reflns_limit_k_max 13
_diffrn_reflns_limit_k_min -13
_diffrn_reflns_limit_l_max 32
_diffrn_reflns_limit_l_min -32
_diffrn_reflns_number 27585
_diffrn_reflns_reduction_process
;
;
_diffrn_reflns_theta_full 28.34
_diffrn_reflns_theta_max 28.34
_diffrn_reflns_theta_min 2.76
_diffrn_standards_number 0
_exptl_absorpt_coefficient_mu 0.225
_exptl_absorpt_correction_type none
_exptl_crystal_colour colourless
_exptl_crystal_density_diffrn 1.334
_exptl_crystal_density_method 'Not Measured'
_exptl_crystal_description plates
_exptl_crystal_F_000 1280
_exptl_crystal_size_max 0.13
_exptl_crystal_size_mid 0.10
_exptl_crystal_size_min 0.05
_refine_diff_density_max 0.437
_refine_diff_density_min -0.335
_refine_ls_extinction_method none
_refine_ls_goodness_of_fit_ref 1.016
_refine_ls_hydrogen_treatment mixed
_refine_ls_matrix_type full
_refine_ls_number_parameters 200
_refine_ls_number_reflns 3766
_refine_ls_number_restraints 2
_refine_ls_restrained_S_all 1.016
_refine_ls_R_factor_all 0.1304
_refine_ls_R_factor_gt 0.0591
_refine_ls_shift/su_max 0.001
_refine_ls_shift/su_mean 0.000
_refine_ls_structure_factor_coef Fsqd
_refine_ls_weighting_details 'calc w=1/[\s^2^(Fo^2^)+(0.0559P)^2^+1.2606P] where P=(Fo^2^+2Fc^2^)/3'
_refine_ls_weighting_scheme calc
_refine_ls_wR_factor_gt 0.1200
_refine_ls_wR_factor_ref 0.1459
_reflns_number_gt 2018
_reflns_number_total 3766
_reflns_threshold_expression I>2\s(I)
_cod_data_source_file lx2224.cif
_cod_data_source_block I
_cod_database_code 2233571
_cod_database_fobs_code 2233571

loop_
_symmetry_equiv_pos_site_id
_symmetry_equiv_pos_as_xyz
1 x,y,z
2 1/2-x,-y,1/2+z
3 1/2+x,1/2-y,-z
4 -x,1/2+y,1/2-z
5 -x,-y,-z
6 1/2+x,y,1/2-z
7 1/2-x,1/2+y,z
8 x,1/2-y,1/2+z

loop_
_atom_site_aniso_label
_atom_site_aniso_U_11
_atom_site_aniso_U_22
_atom_site_aniso_U_33
_atom_site_aniso_U_12
_atom_site_aniso_U_13
_atom_site_aniso_U_23
S1 0.0279(3) 0.0296(3) 0.0582(5) 0.0008(3) 0.0013(3) -0.0014(3)
O1 0.0385(11) 0.0465(12) 0.0679(14) 0.0097(10) 0.0113(10) -0.0046(10)
O2 0.0364(10) 0.0307(10) 0.0759(15) -0.0076(9) -0.0033(10) -0.0003(10)
O3 0.0501(13) 0.0258(11) 0.0960(18) -0.0051(10) -0.0081(12) 0.0021(10)
N1 0.0356(13) 0.0279(12) 0.0586(16) 0.0013(11) 0.0000(12) -0.0011(11)
N2 0.0339(13) 0.0240(12) 0.0694(17) 0.0010(10) -0.0097(12) 0.0005(11)
C1 0.0382(16) 0.0475(18) 0.075(2) -0.0051(15) -0.0110(16) 0.0012(16)
C2 0.0397(16) 0.0319(15) 0.0485(18) -0.0043(13) -0.0039(13) 0.0016(13)
C3 0.0316(15) 0.0260(13) 0.0509(18) -0.0009(12) -0.0003(13) 0.0017(12)
C4 0.0342(16) 0.0254(14) 0.092(3) 0.0053(13) -0.0061(16) -0.0113(15)
C5 0.0397(16) 0.0277(14) 0.083(2) -0.0017(13) -0.0079(15) -0.0133(14)
C6 0.0267(13) 0.0298(14) 0.0521(18) 0.0010(12) 0.0003(12) 0.0001(12)
C7 0.0384(17) 0.0301(14) 0.066(2) 0.0063(13) -0.0031(15) -0.0093(13)
C8 0.0412(16) 0.0304(14) 0.061(2) 0.0004(13) -0.0070(14) -0.0103(13)
C9 0.0302(15) 0.0436(16) 0.0537(19) 0.0049(13) -0.0024(13) 0.0037(14)
C10 0.0444(18) 0.0487(18) 0.055(2) 0.0035(15) -0.0033(15) 0.0024(16)
C11 0.062(2) 0.066(2) 0.050(2) 0.0162(19) -0.0014(17) -0.0035(17)
C12 0.058(2) 0.096(3) 0.063(3) 0.015(2) 0.0167(19) 0.002(2)
C13 0.045(2) 0.091(3) 0.098(3) -0.004(2) 0.019(2) 0.006(3)
C14 0.0399(18) 0.058(2) 0.081(3) -0.0041(16) 0.0054(18) -0.0009(18)
C15 0.107(4) 0.100(3) 0.063(3) 0.016(3) -0.001(2) -0.022(2)

loop_
_atom_site_type_symbol
_atom_site_label
_atom_site_fract_x
_atom_site_fract_y
_atom_site_fract_z
_atom_site_U_iso_or_equiv
_atom_site_thermal_displace_type
_atom_site_calc_flag
_atom_site_refinement_flags
_atom_site_occupancy
S S1 0.75972(5) 0.46076(6) 0.12164(3) 0.0386(2) Uani d . 1.000
O O1 0.82358(15) 0.3853(2) 0.08468(9) 0.0510(7) Uani d . 1.000
O O2 0.79502(15) 0.59357(18) 0.13737(9) 0.0477(7) Uani d . 1.000
O O3 0.25638(16) 0.27762(18) 0.04342(10) 0.0573(8) Uani d . 1.000
N N1 0.75422(19) 0.3683(2) 0.17624(10) 0.0407(8) Uani d D 1.000
N N2 0.30625(19) 0.4969(2) 0.05052(11) 0.0424(8) Uani d D 1.000
C C1 0.1211(2) 0.4459(3) 0.03050(14) 0.0536(10) Uani d . 1.000
C C2 0.2336(2) 0.3979(3) 0.04182(11) 0.0400(9) Uani d . 1.000
C C3 0.4142(2) 0.4837(2) 0.06584(11) 0.0362(9) Uani d . 1.000
C C4 0.4594(2) 0.5905(3) 0.09375(13) 0.0505(12) Uani d . 1.000
C C5 0.5659(2) 0.5860(3) 0.10976(13) 0.0501(10) Uani d . 1.000
C C6 0.6270(2) 0.4738(3) 0.09778(11) 0.0362(9) Uani d . 1.000
C C7 0.5827(2) 0.3668(3) 0.06968(12) 0.0448(10) Uani d . 1.000
C C8 0.4762(2) 0.3707(3) 0.05379(12) 0.0442(10) Uani d . 1.000
C C9 0.6853(2) 0.4104(3) 0.21957(12) 0.0425(10) Uani d . 1.000
C C10 0.7132(2) 0.5202(3) 0.25144(13) 0.0494(11) Uani d . 1.000
C C11 0.6485(3) 0.5624(4) 0.29349(13) 0.0593(12) Uani d . 1.000
C C12 0.5563(3) 0.4898(4) 0.30367(16) 0.0723(16) Uani d . 1.000
C C13 0.5285(3) 0.3793(4) 0.27305(18) 0.0780(16) Uani d . 1.000
C C14 0.5919(2) 0.3389(3) 0.23047(15) 0.0596(13) Uani d . 1.000
C C15 0.6791(4) 0.6837(4) 0.32666(16) 0.0900(19) Uani d . 1.000
H H1A 0.10860 0.44510 -0.00770 0.0800 Uiso c R 1.000
H H1B 0.11240 0.53650 0.04400 0.0800 Uiso c R 1.000
H H1C 0.07050 0.38670 0.04790 0.0800 Uiso c R 1.000
H H1N 0.746(2) 0.2849(18) 0.1672(10) 0.034(7) Uiso d D 1.000
H H2N 0.283(2) 0.5766(19) 0.0497(11) 0.041(8) Uiso d D 1.000
H H4 0.41780 0.66630 0.10190 0.0610 Uiso c R 1.000
H H5 0.59610 0.65850 0.12850 0.0600 Uiso c R 1.000
H H7 0.62490 0.29160 0.06140 0.0540 Uiso c R 1.000
H H8 0.44620 0.29800 0.03510 0.0530 Uiso c R 1.000
H H10 0.77690 0.56660 0.24440 0.0590 Uiso c R 1.000
H H12 0.51180 0.51610 0.33200 0.0870 Uiso c R 1.000
H H13 0.46600 0.33130 0.28110 0.0930 Uiso c R 1.000
H H14 0.57240 0.26480 0.20940 0.0710 Uiso c R 1.000
H H15A 0.65440 0.76480 0.30910 0.1350 Uiso c R 1.000
H H15B 0.75610 0.68710 0.33050 0.1350 Uiso c R 1.000
H H15C 0.64650 0.67700 0.36170 0.1350 Uiso c R 1.000

loop_
_atom_type_symbol
_atom_type_description
_atom_type_scat_dispersion_real
_atom_type_scat_dispersion_imag
_atom_type_scat_source
C C 0.0033 0.0016 ' International Tables Vol C Tables 4.2.6.8 and 6.1.1.4'
H H 0.0000 0.0000 ' International Tables Vol C Tables 4.2.6.8 and 6.1.1.4'
N N 0.0061 0.0033 ' International Tables Vol C Tables 4.2.6.8 and 6.1.1.4'
O O 0.0106 0.0060 ' International Tables Vol C Tables 4.2.6.8 and 6.1.1.4'
S S 0.1246 0.1234 ' International Tables Vol C Tables 4.2.6.8 and 6.1.1.4'

loop_
_geom_angle_atom_site_label_1
_geom_angle_atom_site_label_2
_geom_angle_atom_site_label_3
_geom_angle
_geom_angle_publ_flag
O1 S1 O2 118.84(12) no
O1 S1 N1 105.41(12) no
O1 S1 C6 110.14(13) no
O2 S1 N1 107.25(12) no
O2 S1 C6 108.15(13) no
N1 S1 C6 106.32(13) no
S1 N1 C9 118.97(18) no
C2 N2 C3 128.2(2) no
S1 N1 H1N 108.8(17) no
C9 N1 H1N 113.7(17) no
C2 N2 H2N 116.5(17) no
C3 N2 H2N 115.1(17) no
O3 C2 N2 123.0(2) no
O3 C2 C1 121.9(2) no
N2 C2 C1 115.1(2) no
N2 C3 C4 117.1(2) no
C4 C3 C8 119.7(2) no
N2 C3 C8 123.2(2) no
C3 C4 C5 120.6(3) no
C4 C5 C6 119.5(3) no
C5 C6 C7 120.3(2) no
S1 C6 C5 120.3(2) no
S1 C6 C7 119.3(2) no
C6 C7 C8 120.3(3) no
C3 C8 C7 119.5(3) no
N1 C9 C14 119.9(3) no
C10 C9 C14 119.8(3) no
N1 C9 C10 120.3(2) no
C9 C10 C11 121.4(3) no
C10 C11 C12 117.8(3) no
C10 C11 C15 120.5(3) no
C12 C11 C15 121.7(3) no
C11 C12 C13 121.4(4) no
C12 C13 C14 120.7(3) no
C9 C14 C13 118.8(3) no
C2 C1 H1A 109.00 no
C2 C1 H1B 109.00 no
C2 C1 H1C 109.00 no
H1A C1 H1B 109.00 no
H1A C1 H1C 109.00 no
H1B C1 H1C 110.00 no
C3 C4 H4 120.00 no
C5 C4 H4 120.00 no
C4 C5 H5 120.00 no
C6 C5 H5 120.00 no
C6 C7 H7 120.00 no
C8 C7 H7 120.00 no
C3 C8 H8 120.00 no
C7 C8 H8 120.00 no
C9 C10 H10 119.00 no
C11 C10 H10 119.00 no
C11 C12 H12 119.00 no
C13 C12 H12 119.00 no
C12 C13 H13 120.00 no
C14 C13 H13 120.00 no
C9 C14 H14 121.00 no
C13 C14 H14 121.00 no
C11 C15 H15A 110.00 no
C11 C15 H15B 110.00 no
C11 C15 H15C 110.00 no
H15A C15 H15B 109.00 no
H15A C15 H15C 109.00 no
H15B C15 H15C 109.00 no

loop_
_geom_bond_atom_site_label_1
_geom_bond_atom_site_label_2
_geom_bond_distance
_geom_bond_publ_flag
S1 O1 1.421(2) no
S1 O2 1.4339(19) no
S1 N1 1.633(2) no
S1 C6 1.754(3) no
O3 C2 1.219(3) no
N1 C9 1.434(4) no
N2 C2 1.346(4) no
N2 C3 1.398(3) no
N1 H1N 0.858(18) no
N2 H2N 0.84(2) no
C1 C2 1.500(4) no
C3 C8 1.386(4) no
C3 C4 1.379(4) no
C4 C5 1.380(4) no
C5 C6 1.373(4) no
C6 C7 1.378(4) no
C7 C8 1.379(4) no
C9 C14 1.383(4) no
C9 C10 1.384(4) no
C10 C11 1.380(5) no
C11 C12 1.373(5) no
C11 C15 1.500(5) no
C12 C13 1.371(6) no
C13 C14 1.375(5) no
C1 H1A 0.9600 no
C1 H1B 0.9600 no
C1 H1C 0.9600 no
C4 H4 0.9300 no
C5 H5 0.9300 no
C7 H7 0.9300 no
C8 H8 0.9300 no
C10 H10 0.9300 no
C12 H12 0.9300 no
C13 H13 0.9300 no
C14 H14 0.9300 no
C15 H15A 0.9600 no
C15 H15B 0.9600 no
C15 H15C 0.9600 no

loop_
_geom_hbond_atom_site_label_D
_geom_hbond_atom_site_label_H
_geom_hbond_atom_site_label_A
_geom_hbond_site_symmetry_A
_geom_hbond_distance_DH
_geom_hbond_distance_HA
_geom_hbond_distance_DA
_geom_hbond_angle_DHA
_geom_hbond_publ_flag
N1 H1N O2 7_645 0.858(18) 2.088(19) 2.938(3) 171(2) yes
N2 H2N O3 7_555 0.84(2) 2.046(19) 2.878(3) 173(3) yes

loop_
_geom_torsion_atom_site_label_1
_geom_torsion_atom_site_label_2
_geom_torsion_atom_site_label_3
_geom_torsion_atom_site_label_4
_geom_torsion
_geom_torsion_publ_flag
O1 S1 N1 C9 -173.3(2) no
O2 S1 N1 C9 59.1(2) no
C6 S1 N1 C9 -56.4(2) no
O2 S1 C6 C7 166.2(2) no
N1 S1 C6 C7 -78.9(2) no
O2 S1 C6 C5 -17.6(3) no
N1 S1 C6 C5 97.3(3) no
O1 S1 C6 C5 -149.0(2) no
O1 S1 C6 C7 34.9(3) no
S1 N1 C9 C10 -73.2(3) no
S1 N1 C9 C14 108.4(3) no
C2 N2 C3 C4 -153.2(3) no
C3 N2 C2 O3 -4.5(5) no
C2 N2 C3 C8 27.5(5) no
C3 N2 C2 C1 174.8(3) no
N2 C3 C4 C5 -179.2(3) no
C4 C3 C8 C7 -0.3(4) no
N2 C3 C8 C7 179.0(3) no
C8 C3 C4 C5 0.1(4) no
C3 C4 C5 C6 -0.1(5) no
C4 C5 C6 C7 0.4(4) no
C4 C5 C6 S1 -175.7(2) no
S1 C6 C7 C8 175.5(2) no
C5 C6 C7 C8 -0.7(4) no
C6 C7 C8 C3 0.6(4) no
N1 C9 C10 C11 -179.8(3) no
C14 C9 C10 C11 -1.4(5) no
N1 C9 C14 C13 178.4(3) no
C10 C9 C14 C13 0.1(5) no
C9 C10 C11 C12 1.5(5) no
C9 C10 C11 C15 -178.6(3) no
C10 C11 C12 C13 -0.4(6) no
C15 C11 C12 C13 179.7(4) no
C11 C12 C13 C14 -0.9(6) no
C12 C13 C14 C9 1.1(5) no

loop_
_cod_related_entry_id
_cod_related_entry_database
_cod_related_entry_code
1 ChemSpider 628543
